data_2238024
loop_
_publ_author_name
'Hobart, Jr, David B.'
'Merola, Joseph S.'

_publ_section_title
;
 (<i>S</i>)-\a-Benzylprolinium
 <i>cis</i>-[(<i>S</i>)-\a-benzylprolinato]dichloridopalladium(II)
;
_journal_coeditor_code SJ5316
_journal_issue 5
_journal_name_full 'Acta Crystallographica Section E'
_journal_page_first m261
_journal_page_last m262
_journal_paper_doi 10.1107/S1600536813009525
_journal_volume 69
_journal_year 2013
_chemical_formula_iupac '(C12 H16 N O2) [Pd Cl2 (C12 H14 N O2)]'
_chemical_formula_moiety 'C12 H16 N O2 , C12 H14 Cl2 N O2 Pd '
_chemical_formula_sum 'C24 H30 Cl2 N2 O4 Pd'
_chemical_formula_weight 587.80
_chemical_name_systematic
;
(</i>S</i>)-\a-Benzylprolinium
<i>cis</i>-[(</i>S</i>)-\a-benzylprolinato]dichloridopalladium(II)
;
_space_group_crystal_system triclinic
_space_group_IT_number 1
_space_group_name_Hall 'P 1'
_space_group_name_H-M_alt 'P 1'
_symmetry_space_group_name_Hall 'P 1'
_symmetry_space_group_name_H-M 'P 1'
_atom_sites_solution_hydrogens geom
_atom_sites_solution_primary direct
_atom_sites_solution_secondary difmap
_cell_angle_alpha 101.376(3)
_cell_angle_beta 93.421(3)
_cell_angle_gamma 101.996(3)
_cell_formula_units_Z 3
_cell_length_a 10.6095(5)
_cell_length_b 12.3870(4)
_cell_length_c 14.6878(4)
_cell_measurement_reflns_used 16328
_cell_measurement_temperature 99.95(10)
_cell_measurement_theta_max 32.5688
_cell_measurement_theta_min 3.4316
_cell_volume 1840.79(12)
_computing_cell_refinement
;
CrysAlis PRO (Agilent, 2013)
;
_computing_data_collection
;
CrysAlis PRO (Agilent, 2013)
;
_computing_data_reduction
;
CrysAlis PRO (Agilent, 2013)
;
_computing_molecular_graphics
;
OLEX2 (Dolomanov <i>et al.</i>, 2009)
;
_computing_publication_material
;
OLEX2 (Dolomanov <i>et al.</i>, 2009)
;
_computing_structure_refinement
;
SHELXL97 (Sheldrick, 2008)
;
_computing_structure_solution
;
SHELXS97 (Sheldrick, 2008)
;
_diffrn_ambient_temperature 99.95(10)
_diffrn_detector_area_resol_mean 16.0122
_diffrn_measured_fraction_theta_full 0.997
_diffrn_measured_fraction_theta_max 0.8924
_diffrn_measurement_device '\k-geometry diffractometer'
_diffrn_measurement_device_type 'Oxford Diffraction Gemini Ultra'
_diffrn_measurement_method '\f and \w scans'
_diffrn_radiation_monochromator graphite
_diffrn_radiation_type MoK\a
_diffrn_radiation_wavelength 0.71073
_diffrn_reflns_av_R_equivalents 0.0332
_diffrn_reflns_limit_h_max 15
_diffrn_reflns_limit_h_min -15
_diffrn_reflns_limit_k_max 18
_diffrn_reflns_limit_k_min -18
_diffrn_reflns_limit_l_max 21
_diffrn_reflns_limit_l_min -22
_diffrn_reflns_number 40995
_diffrn_reflns_theta_full 25.00
_diffrn_reflns_theta_max 32.57
_diffrn_reflns_theta_min 3.43
_diffrn_standards_number 0
_exptl_absorpt_coefficient_mu 1.007
_exptl_absorpt_correction_T_max 0.929
_exptl_absorpt_correction_T_min 0.884
_exptl_absorpt_correction_type gaussian
_exptl_absorpt_process_details
;
(CrysAlis PRO; Agilent, 2013)
;
_exptl_crystal_colour 'clear orange red'
_exptl_crystal_density_diffrn 1.591
_exptl_crystal_density_method 'not measured'
_exptl_crystal_description irregular
_exptl_crystal_F_000 900
_exptl_crystal_size_max 0.1865
_exptl_crystal_size_mid 0.1219
_exptl_crystal_size_min 0.109
_refine_diff_density_max 1.993
_refine_diff_density_min -0.767
_refine_ls_abs_structure_details 'Flack (1983), 11561 Friedel pairs'
_refine_ls_abs_structure_Flack -0.039(12)
_refine_ls_extinction_method none
_refine_ls_goodness_of_fit_ref 1.032
_refine_ls_hydrogen_treatment constr
_refine_ls_matrix_type full
_refine_ls_number_parameters 895
_refine_ls_number_reflns 23898
_refine_ls_number_restraints 3
_refine_ls_restrained_S_all 1.032
_refine_ls_R_factor_all 0.0470
_refine_ls_R_factor_gt 0.0388
_refine_ls_shift/su_max 0.001
_refine_ls_shift/su_mean 0.000
_refine_ls_structure_factor_coef Fsqd
_refine_ls_weighting_details 'calc w=1/[\s^2^(Fo^2^)+(0.0338P)^2^] where P=(Fo^2^+2Fc^2^)/3'
_refine_ls_weighting_scheme calc
_refine_ls_wR_factor_gt 0.0779
_refine_ls_wR_factor_ref 0.0823
_reflns_number_gt 21552
_reflns_number_total 23898
_reflns_threshold_expression I>2\s(I)
_cod_data_source_file sj5316.cif
_cod_data_source_block I
_cod_original_cell_volume 1840.80(11)
_cod_database_code 2238024
_cod_database_fobs_code 2238024

loop_
_space_group_symop_id
_space_group_symop_operation_xyz
1 'x, y, z'

loop_
_atom_site_type_symbol
_atom_site_label
_atom_site_fract_x
_atom_site_fract_y
_atom_site_fract_z
_atom_site_U_iso_or_equiv
_atom_site_adp_type
_atom_site_calc_flag
_atom_site_refinement_flags
_atom_site_occupancy
_atom_site_symmetry_multiplicity
Pd Pd1 0.67261(2) 0.638283(17) 0.088258(15) 0.01431(5) Uani d . 1 1
Pd Pd2 0.46952(2) 0.423409(17) 0.410899(15) 0.01132(5) Uani d . 1 1
Pd Pd3 0.08081(2) 0.400908(17) 0.697611(16) 0.01251(5) Uani d . 1 1
Cl Cl1 0.82733(9) 0.59507(7) -0.00703(6) 0.02285(18) Uani d . 1 1
Cl Cl2 0.64122(9) 0.46476(7) 0.12617(6) 0.01968(18) Uani d . 1 1
Cl Cl3 0.48504(9) 0.59104(7) 0.36423(6) 0.01971(17) Uani d . 1 1
Cl Cl4 0.45906(8) 0.50373(6) 0.56625(5) 0.01566(14) Uani d . 1 1
Cl Cl5 0.16046(10) 0.58439(7) 0.68811(6) 0.02175(18) Uani d . 1 1
Cl Cl6 -0.04104(10) 0.45607(7) 0.81541(6) 0.02395(19) Uani d . 1 1
O O1 0.6849(3) 0.7922(2) 0.05762(17) 0.0192(5) Uani d . 1 1
O O2 0.6409(3) 0.9599(2) 0.11048(18) 0.0211(5) Uani d . 1 1
O O3 0.6453(2) 0.1864(2) 0.03745(17) 0.0228(5) Uani d . 1 1
O O4 0.7477(3) 0.0493(2) -0.01369(17) 0.0200(5) Uani d . 1 1
H H4 0.7052 0.0164 0.0234 0.030 Uiso calc R 1 1
O O5 0.4467(2) 0.26793(19) 0.43794(16) 0.0160(5) Uani d . 1 1
O O6 0.4588(3) 0.09164(19) 0.37613(17) 0.0221(5) Uani d . 1 1
O O7 0.3816(3) 0.84199(19) 0.40754(16) 0.0208(5) Uani d . 1 1
O O8 0.3906(3) 1.00261(19) 0.51286(16) 0.0180(5) Uani d . 1 1
H H8A 0.4052 1.0333 0.4673 0.027 Uiso calc R 1 1
O O9 0.0186(2) 0.23703(18) 0.70130(16) 0.0159(5) Uani d . 1 1
O O10 0.0735(2) 0.07173(18) 0.66413(15) 0.0145(4) Uani d . 1 1
O O11 0.9879(2) 0.81848(19) 0.69815(16) 0.0200(5) Uani d . 1 1
O O12 0.9414(2) 0.97655(19) 0.77902(17) 0.0190(5) Uani d . 1 1
H H12A 0.9867 1.0080 0.7425 0.028 Uiso calc R 1 1
N N1 0.5421(3) 0.6887(2) 0.17129(18) 0.0144(5) Uani d . 1 1
H H1 0.5533 0.6658 0.2273 0.017 Uiso calc R 1 1
C C13 0.6473(3) 0.3179(3) -0.1260(2) 0.0199(6) Uani d . 1 1
H H13A 0.6646 0.3764 -0.1637 0.024 Uiso calc R 1 1
H H13B 0.5702 0.3263 -0.0928 0.024 Uiso calc R 1 1
N N3 0.4768(3) 0.3397(2) 0.27965(18) 0.0123(5) Uani d . 1 1
H H3 0.5412 0.3824 0.2529 0.015 Uiso calc R 1 1
N N4 0.3312(3) 0.7084(2) 0.52338(18) 0.0142(5) Uani d . 1 1
H H4A 0.3868 0.6974 0.4785 0.017 Uiso calc R 1 1
H H4B 0.3464 0.6687 0.5681 0.017 Uiso calc R 1 1
N N5 0.1816(3) 0.3382(2) 0.59457(18) 0.0126(5) Uani d . 1 1
H H5 0.2646 0.3841 0.6035 0.015 Uiso calc R 1 1
N N6 0.8830(3) 0.6868(2) 0.80445(19) 0.0176(6) Uani d . 1 1
H H6C 0.9516 0.6791 0.7702 0.021 Uiso calc R 1 1
H H6D 0.8904 0.6542 0.8550 0.021 Uiso calc R 1 1
C C1 0.4041(3) 0.6449(3) 0.1320(2) 0.0176(6) Uani d . 1 1
H H1A 0.3709 0.5679 0.1424 0.021 Uiso calc R 1 1
H H1B 0.3940 0.6428 0.0642 0.021 Uiso calc R 1 1
C C2 0.3338(3) 0.7281(3) 0.1850(2) 0.0190(6) Uani d . 1 1
H H2A 0.3173 0.7123 0.2472 0.023 Uiso calc R 1 1
H H2B 0.2504 0.7257 0.1498 0.023 Uiso calc R 1 1
C C3 0.4282(3) 0.8428(3) 0.1939(2) 0.0168(6) Uani d . 1 1
H H3A 0.4217 0.8949 0.2531 0.020 Uiso calc R 1 1
H H3B 0.4092 0.8778 0.1411 0.020 Uiso calc R 1 1
C C4 0.5650(3) 0.8169(3) 0.1925(2) 0.0141(6) Uani d . 1 1
C C5 0.6351(3) 0.8593(3) 0.1147(2) 0.0156(6) Uani d . 1 1
C C6 0.6505(3) 0.8689(3) 0.2858(2) 0.0157(6) Uani d . 1 1
H H6A 0.6485 0.9498 0.3039 0.019 Uiso calc R 1 1
H H6B 0.6126 0.8313 0.3346 0.019 Uiso calc R 1 1
C C7 0.7903(3) 0.8593(3) 0.2838(2) 0.0213(7) Uani d . 1 1
C C8 0.8837(4) 0.9489(3) 0.2675(3) 0.0319(9) Uani d . 1 1
H H8 0.8596 1.0162 0.2589 0.038 Uiso calc R 1 1
C C9 1.0122(4) 0.9401(4) 0.2639(4) 0.0444(12) Uani d . 1 1
H H9 1.0756 1.0014 0.2530 0.053 Uiso calc R 1 1
C C10 1.0474(4) 0.8421(5) 0.2761(3) 0.0472(13) Uani d . 1 1
H H10 1.1352 0.8365 0.2744 0.057 Uiso calc R 1 1
C C11 0.9558(4) 0.7531(4) 0.2908(3) 0.0377(10) Uani d . 1 1
H H11 0.9801 0.6854 0.2981 0.045 Uiso calc R 1 1
C C12 0.8278(4) 0.7614(3) 0.2949(3) 0.0270(8) Uani d . 1 1
H H12 0.7652 0.6994 0.3055 0.032 Uiso calc R 1 1
N N2 0.7643(3) 0.3282(2) -0.05704(19) 0.0152(5) Uani d . 1 1
H H2C 0.8321 0.3831 -0.0665 0.018 Uiso calc R 1 1
H H2D 0.7441 0.3482 0.0031 0.018 Uiso calc R 1 1
C C14 0.8023(3) 0.2156(3) -0.0716(2) 0.0143(6) Uani d . 1 1
C C15 0.7538(3) 0.1640(3) -0.1752(2) 0.0182(6) Uani d . 1 1
H H15A 0.8160 0.1944 -0.2165 0.022 Uiso calc R 1 1
H H15B 0.7401 0.0806 -0.1885 0.022 Uiso calc R 1 1
C C16 0.6262(4) 0.1998(3) -0.1879(2) 0.0229(7) Uani d . 1 1
H H16A 0.5548 0.1469 -0.1683 0.027 Uiso calc R 1 1
H H16B 0.6048 0.2015 -0.2541 0.027 Uiso calc R 1 1
C C17 0.7219(3) 0.1483(3) -0.0092(2) 0.0145(6) Uani d . 1 1
C C18 0.9478(3) 0.2305(3) -0.0477(2) 0.0165(6) Uani d . 1 1
H H18A 0.9692 0.1553 -0.0577 0.020 Uiso calc R 1 1
H H18B 0.9950 0.2731 -0.0904 0.020 Uiso calc R 1 1
C C19 0.9928(3) 0.2926(3) 0.0522(2) 0.0190(6) Uani d . 1 1
C C20 0.9786(4) 0.2360(3) 0.1259(3) 0.0267(8) Uani d . 1 1
H H20 0.9481 0.1562 0.1128 0.032 Uiso calc R 1 1
C C21 1.0084(4) 0.2950(4) 0.2175(3) 0.0353(10) Uani d . 1 1
H H21 0.9974 0.2558 0.2669 0.042 Uiso calc R 1 1
C C22 1.0544(4) 0.4109(4) 0.2374(3) 0.0378(10) Uani d . 1 1
H H22 1.0738 0.4513 0.3005 0.045 Uiso calc R 1 1
C C23 1.0720(4) 0.4681(3) 0.1661(3) 0.0334(9) Uani d . 1 1
H H23 1.1058 0.5475 0.1800 0.040 Uiso calc R 1 1
C C24 1.0403(4) 0.4094(3) 0.0732(3) 0.0244(7) Uani d . 1 1
H H24 1.0511 0.4493 0.0241 0.029 Uiso calc R 1 1
C C25 0.3532(3) 0.3140(3) 0.2181(2) 0.0194(7) Uani d . 1 1
H H25A 0.3428 0.3799 0.1921 0.023 Uiso calc R 1 1
H H25B 0.2779 0.2914 0.2524 0.023 Uiso calc R 1 1
C C26 0.3674(4) 0.2162(3) 0.1413(2) 0.0256(7) Uani d . 1 1
H H26A 0.2818 0.1733 0.1090 0.031 Uiso calc R 1 1
H H26B 0.4225 0.2437 0.0948 0.031 Uiso calc R 1 1
C C27 0.4316(3) 0.1438(3) 0.1933(2) 0.0165(6) Uani d . 1 1
H H27A 0.4896 0.1067 0.1539 0.020 Uiso calc R 1 1
H H27B 0.3655 0.0848 0.2113 0.020 Uiso calc R 1 1
C C28 0.5096(3) 0.2261(2) 0.2806(2) 0.0133(6) Uani d . 1 1
C C29 0.4682(3) 0.1925(3) 0.3713(2) 0.0146(6) Uani d . 1 1
C C30 0.6562(3) 0.2364(3) 0.2815(2) 0.0159(6) Uani d . 1 1
H H30A 0.6750 0.1612 0.2806 0.019 Uiso calc R 1 1
H H30B 0.6845 0.2599 0.2240 0.019 Uiso calc R 1 1
C C31 0.7341(3) 0.3200(3) 0.3654(2) 0.0170(6) Uani d . 1 1
C C32 0.7869(3) 0.4312(3) 0.3596(3) 0.0218(7) Uani d . 1 1
H H32 0.7800 0.4526 0.3012 0.026 Uiso calc R 1 1
C C33 0.8489(3) 0.5100(3) 0.4371(3) 0.0303(9) Uani d . 1 1
H H33 0.8853 0.5850 0.4316 0.036 Uiso calc R 1 1
C C34 0.8586(4) 0.4813(4) 0.5227(3) 0.0336(9) Uani d . 1 1
H H34 0.8989 0.5368 0.5764 0.040 Uiso calc R 1 1
C C35 0.8090(4) 0.3709(4) 0.5301(3) 0.0390(11) Uani d . 1 1
H H35 0.8172 0.3503 0.5888 0.047 Uiso calc R 1 1
C C36 0.7469(3) 0.2896(3) 0.4511(3) 0.0263(8) Uani d . 1 1
H H36 0.7137 0.2139 0.4561 0.032 Uiso calc R 1 1
C C37 0.1922(3) 0.6682(3) 0.4799(2) 0.0183(6) Uani d . 1 1
H H37A 0.1520 0.5951 0.4950 0.022 Uiso calc R 1 1
H H37B 0.1876 0.6587 0.4112 0.022 Uiso calc R 1 1
C C38 0.1243(3) 0.7601(3) 0.5223(2) 0.0208(7) Uani d . 1 1
H H38A 0.0439 0.7270 0.5471 0.025 Uiso calc R 1 1
H H38B 0.1017 0.8016 0.4748 0.025 Uiso calc R 1 1
C C39 0.2203(3) 0.8389(3) 0.6007(2) 0.0148(6) Uani d . 1 1
H H39A 0.2114 0.8129 0.6601 0.018 Uiso calc R 1 1
H H39B 0.2072 0.9170 0.6101 0.018 Uiso calc R 1 1
C C40 0.3523(3) 0.8328(3) 0.5672(2) 0.0120(6) Uani d . 1 1
C C41 0.3775(3) 0.8929(3) 0.4858(2) 0.0140(6) Uani d . 1 1
C C42 0.4657(3) 0.8723(3) 0.6432(2) 0.0169(6) Uani d . 1 1
H H42A 0.4589 0.9454 0.6822 0.020 Uiso calc R 1 1
H H42B 0.4596 0.8168 0.6838 0.020 Uiso calc R 1 1
C C43 0.5970(3) 0.8866(3) 0.6057(2) 0.0165(6) Uani d . 1 1
C C44 0.6633(3) 0.9930(3) 0.5974(2) 0.0208(7) Uani d . 1 1
H H44 0.6286 1.0572 0.6185 0.025 Uiso calc R 1 1
C C45 0.7794(4) 1.0057(3) 0.5586(3) 0.0258(8) Uani d . 1 1
H H45 0.8247 1.0789 0.5541 0.031 Uiso calc R 1 1
C C46 0.8306(3) 0.9130(3) 0.5260(2) 0.0249(7) Uani d . 1 1
H H46 0.9098 0.9219 0.4983 0.030 Uiso calc R 1 1
C C47 0.7649(4) 0.8073(3) 0.5345(3) 0.0232(7) Uani d . 1 1
H H47 0.7996 0.7433 0.5128 0.028 Uiso calc R 1 1
C C48 0.6497(3) 0.7938(3) 0.5740(2) 0.0191(6) Uani d . 1 1
H H48 0.6059 0.7207 0.5796 0.023 Uiso calc R 1 1
C C49 0.1263(3) 0.3306(3) 0.4962(2) 0.0160(6) Uani d . 1 1
H H49A 0.1940 0.3630 0.4595 0.019 Uiso calc R 1 1
H H49B 0.0554 0.3714 0.4957 0.019 Uiso calc R 1 1
C C50 0.0754(3) 0.2050(3) 0.4566(2) 0.0188(6) Uani d . 1 1
H H50A -0.0135 0.1790 0.4728 0.023 Uiso calc R 1 1
H H50B 0.0751 0.1869 0.3878 0.023 Uiso calc R 1 1
C C51 0.1708(3) 0.1518(2) 0.5033(2) 0.0142(6) Uani d . 1 1
H H51A 0.2525 0.1587 0.4735 0.017 Uiso calc R 1 1
H H51B 0.1336 0.0710 0.5011 0.017 Uiso calc R 1 1
C C52 0.1932(3) 0.2208(2) 0.6037(2) 0.0117(6) Uani d . 1 1
C C53 0.0868(3) 0.1721(3) 0.6605(2) 0.0114(5) Uani d . 1 1
C C54 0.3267(3) 0.2258(2) 0.6549(2) 0.0125(5) Uani d . 1 1
H H54A 0.3389 0.1480 0.6508 0.015 Uiso calc R 1 1
H H54B 0.3958 0.2662 0.6235 0.015 Uiso calc R 1 1
C C55 0.3391(3) 0.2852(3) 0.7567(2) 0.0133(5) Uani d . 1 1
C C56 0.3866(3) 0.4017(3) 0.7852(2) 0.0160(6) Uani d . 1 1
H H56 0.4186 0.4444 0.7411 0.019 Uiso calc R 1 1
C C57 0.3874(3) 0.4556(3) 0.8775(2) 0.0199(7) Uani d . 1 1
H H57 0.4207 0.5348 0.8963 0.024 Uiso calc R 1 1
C C58 0.3399(3) 0.3946(3) 0.9425(2) 0.0214(7) Uani d . 1 1
H H58 0.3390 0.4320 1.0054 0.026 Uiso calc R 1 1
C C59 0.2937(4) 0.2784(3) 0.9148(2) 0.0219(7) Uani d . 1 1
H H59 0.2612 0.2361 0.9591 0.026 Uiso calc R 1 1
C C60 0.2946(3) 0.2240(3) 0.8233(2) 0.0173(6) Uani d . 1 1
H H60 0.2648 0.1443 0.8055 0.021 Uiso calc R 1 1
C C61 0.7578(4) 0.6322(3) 0.7458(3) 0.0221(7) Uani d . 1 1
H H61A 0.7371 0.5494 0.7408 0.027 Uiso calc R 1 1
H H61B 0.7599 0.6480 0.6824 0.027 Uiso calc R 1 1
C C62 0.6624(3) 0.6863(3) 0.7985(2) 0.0225(7) Uani d . 1 1
H H62A 0.6363 0.6490 0.8503 0.027 Uiso calc R 1 1
H H62B 0.5840 0.6823 0.7567 0.027 Uiso calc R 1 1
C C63 0.7358(3) 0.8099(3) 0.8362(2) 0.0188(6) Uani d . 1 1
H H63A 0.7149 0.8377 0.9002 0.023 Uiso calc R 1 1
H H63B 0.7114 0.8589 0.7956 0.023 Uiso calc R 1 1
C C64 0.8815(3) 0.8110(2) 0.8366(2) 0.0144(6) Uani d . 1 1
C C65 0.9438(3) 0.8686(3) 0.7632(2) 0.0142(6) Uani d . 1 1
C C66 0.9599(3) 0.8611(3) 0.9333(2) 0.0178(6) Uani d . 1 1
H H66A 0.9471 0.9385 0.9559 0.021 Uiso calc R 1 1
H H66B 0.9250 0.8149 0.9778 0.021 Uiso calc R 1 1
C C67 1.1026(3) 0.8664(3) 0.9335(2) 0.0188(6) Uani d . 1 1
C C68 1.1891(4) 0.9682(3) 0.9352(3) 0.0260(8) Uani d . 1 1
H H68 1.1568 1.0346 0.9372 0.031 Uiso calc R 1 1
C C69 1.3211(4) 0.9754(4) 0.9340(3) 0.0337(9) Uani d . 1 1
H H69 1.3784 1.0463 0.9370 0.040 Uiso calc R 1 1
C C70 1.3692(4) 0.8781(4) 0.9283(3) 0.0366(10) Uani d . 1 1
H H70 1.4593 0.8818 0.9259 0.044 Uiso calc R 1 1
C C71 1.2853(4) 0.7771(4) 0.9264(3) 0.0388(10) Uani d . 1 1
H H71 1.3176 0.7105 0.9223 0.047 Uiso calc R 1 1
C C72 1.1531(4) 0.7712(3) 0.9302(3) 0.0313(9) Uani d . 1 1
H H72 1.0967 0.7008 0.9307 0.038 Uiso calc R 1 1

loop_
_atom_site_aniso_label
_atom_site_aniso_U_11
_atom_site_aniso_U_22
_atom_site_aniso_U_33
_atom_site_aniso_U_12
_atom_site_aniso_U_13
_atom_site_aniso_U_23
Pd1 0.02410(13) 0.00915(10) 0.01240(10) 0.00584(9) 0.00917(9) 0.00436(8)
Pd2 0.01530(11) 0.00823(10) 0.01248(10) 0.00385(8) 0.00656(8) 0.00431(8)
Pd3 0.01676(11) 0.00978(10) 0.01312(10) 0.00479(9) 0.00536(9) 0.00444(8)
Cl1 0.0365(5) 0.0141(3) 0.0248(4) 0.0114(3) 0.0196(4) 0.0096(3)
Cl2 0.0323(5) 0.0113(3) 0.0202(4) 0.0082(3) 0.0137(3) 0.0080(3)
Cl3 0.0349(5) 0.0120(3) 0.0172(4) 0.0100(3) 0.0126(3) 0.0069(3)
Cl4 0.0228(4) 0.0113(3) 0.0139(3) 0.0033(3) 0.0073(3) 0.0040(3)
Cl5 0.0346(5) 0.0123(4) 0.0204(4) 0.0062(3) 0.0077(4) 0.0061(3)
Cl6 0.0367(5) 0.0166(4) 0.0263(4) 0.0144(4) 0.0198(4) 0.0091(3)
O1 0.0339(15) 0.0129(11) 0.0158(12) 0.0102(11) 0.0138(11) 0.0067(9)
O2 0.0343(15) 0.0108(11) 0.0236(12) 0.0072(10) 0.0168(11) 0.0097(9)
O3 0.0295(14) 0.0172(11) 0.0276(13) 0.0092(10) 0.0159(11) 0.0106(10)
O4 0.0299(14) 0.0134(11) 0.0224(13) 0.0074(10) 0.0151(11) 0.0109(10)
O5 0.0235(13) 0.0108(11) 0.0161(11) 0.0042(9) 0.0080(10) 0.0067(9)
O6 0.0391(15) 0.0099(10) 0.0225(12) 0.0090(10) 0.0149(11) 0.0084(9)
O7 0.0358(14) 0.0141(11) 0.0138(10) 0.0052(10) 0.0088(10) 0.0045(9)
O8 0.0266(13) 0.0126(11) 0.0162(11) 0.0055(10) 0.0063(10) 0.0040(9)
O9 0.0199(12) 0.0109(10) 0.0194(11) 0.0048(9) 0.0107(9) 0.0052(9)
O10 0.0179(11) 0.0102(10) 0.0172(11) 0.0035(8) 0.0060(9) 0.0057(8)
O11 0.0254(12) 0.0184(11) 0.0201(11) 0.0089(10) 0.0099(10) 0.0066(9)
O12 0.0274(13) 0.0122(10) 0.0211(12) 0.0061(9) 0.0122(10) 0.0082(9)
N1 0.0242(14) 0.0088(11) 0.0116(12) 0.0039(10) 0.0064(10) 0.0041(9)
C13 0.0188(16) 0.0210(16) 0.0224(16) 0.0092(13) 0.0007(13) 0.0056(13)
N3 0.0141(12) 0.0083(11) 0.0157(12) 0.0030(9) 0.0060(10) 0.0039(9)
N4 0.0186(13) 0.0115(12) 0.0137(12) 0.0042(10) 0.0055(10) 0.0035(10)
N5 0.0157(13) 0.0086(11) 0.0135(12) 0.0011(9) 0.0022(10) 0.0040(9)
N6 0.0271(15) 0.0085(12) 0.0177(13) 0.0031(11) 0.0027(11) 0.0048(10)
C1 0.0216(16) 0.0145(14) 0.0148(14) 0.0023(12) 0.0043(12) -0.0004(11)
C2 0.0225(17) 0.0152(14) 0.0190(15) 0.0036(13) 0.0043(13) 0.0033(12)
C3 0.0242(17) 0.0107(13) 0.0178(15) 0.0056(12) 0.0085(13) 0.0047(11)
C4 0.0245(17) 0.0083(13) 0.0118(14) 0.0071(12) 0.0084(12) 0.0018(11)
C5 0.0236(17) 0.0104(13) 0.0142(14) 0.0040(12) 0.0063(12) 0.0047(11)
C6 0.0230(16) 0.0104(13) 0.0134(14) 0.0047(12) 0.0052(12) -0.0001(11)
C7 0.0242(17) 0.0207(16) 0.0172(15) 0.0074(14) 0.0047(13) -0.0032(13)
C8 0.028(2) 0.0283(19) 0.036(2) 0.0050(16) 0.0089(17) 0.0009(17)
C9 0.026(2) 0.045(3) 0.053(3) -0.0011(19) 0.011(2) -0.004(2)
C10 0.027(2) 0.069(3) 0.042(3) 0.023(2) 0.0043(19) -0.010(2)
C11 0.040(2) 0.046(3) 0.030(2) 0.026(2) 0.0016(18) 0.0003(19)
C12 0.030(2) 0.031(2) 0.0209(17) 0.0148(17) -0.0001(15) -0.0001(15)
N2 0.0172(13) 0.0109(12) 0.0183(13) 0.0040(10) 0.0028(10) 0.0036(10)
C14 0.0170(15) 0.0097(13) 0.0186(15) 0.0047(12) 0.0052(12) 0.0060(12)
C15 0.0215(16) 0.0188(15) 0.0168(15) 0.0076(13) 0.0051(12) 0.0056(12)
C16 0.0272(18) 0.0222(17) 0.0202(16) 0.0100(14) 0.0006(14) 0.0027(13)
C17 0.0153(15) 0.0113(13) 0.0175(15) 0.0019(11) 0.0029(12) 0.0052(11)
C18 0.0149(15) 0.0183(15) 0.0200(15) 0.0071(12) 0.0063(12) 0.0080(12)
C19 0.0135(14) 0.0192(15) 0.0261(17) 0.0062(12) 0.0034(12) 0.0064(13)
C20 0.0235(18) 0.0311(19) 0.0286(19) 0.0063(15) 0.0007(14) 0.0141(16)
C21 0.025(2) 0.059(3) 0.0248(19) 0.0110(19) -0.0013(15) 0.0135(19)
C22 0.0225(19) 0.056(3) 0.027(2) 0.0095(19) -0.0019(16) -0.0070(19)
C23 0.0233(19) 0.029(2) 0.041(2) 0.0032(16) 0.0020(17) -0.0073(17)
C24 0.0211(17) 0.0225(17) 0.0286(18) 0.0035(14) 0.0057(14) 0.0036(14)
C25 0.0194(16) 0.0199(16) 0.0201(16) 0.0083(13) 0.0003(13) 0.0034(13)
C26 0.032(2) 0.0216(17) 0.0214(17) 0.0046(15) 0.0006(15) 0.0041(14)
C27 0.0216(16) 0.0116(13) 0.0155(14) 0.0024(12) 0.0052(12) 0.0015(11)
C28 0.0188(15) 0.0105(13) 0.0138(14) 0.0057(11) 0.0061(11) 0.0061(11)
C29 0.0179(15) 0.0111(13) 0.0164(14) 0.0029(11) 0.0070(12) 0.0057(11)
C30 0.0173(15) 0.0159(14) 0.0161(14) 0.0057(12) 0.0061(12) 0.0042(12)
C31 0.0140(14) 0.0194(15) 0.0199(15) 0.0068(12) 0.0023(12) 0.0062(12)
C32 0.0182(16) 0.0209(16) 0.0276(18) 0.0080(13) 0.0014(14) 0.0047(14)
C33 0.0167(17) 0.0242(18) 0.046(2) 0.0075(14) -0.0025(16) -0.0038(17)
C34 0.0182(18) 0.046(2) 0.029(2) 0.0097(17) -0.0021(15) -0.0099(18)
C35 0.024(2) 0.073(3) 0.0230(19) 0.015(2) 0.0010(16) 0.013(2)
C36 0.0198(17) 0.036(2) 0.0260(18) 0.0099(15) 0.0007(14) 0.0106(16)
C37 0.0206(16) 0.0152(15) 0.0175(15) 0.0008(12) 0.0028(13) 0.0025(12)
C38 0.0212(16) 0.0212(16) 0.0200(15) 0.0061(13) 0.0041(13) 0.0022(13)
C39 0.0192(15) 0.0134(14) 0.0133(14) 0.0039(12) 0.0068(12) 0.0042(11)
C40 0.0164(14) 0.0097(13) 0.0107(13) 0.0029(11) 0.0042(11) 0.0035(11)
C41 0.0165(15) 0.0122(14) 0.0153(14) 0.0045(11) 0.0058(12) 0.0050(11)
C42 0.0185(15) 0.0175(15) 0.0161(14) 0.0037(12) 0.0027(12) 0.0072(12)
C43 0.0163(15) 0.0190(15) 0.0141(14) 0.0026(12) 0.0010(11) 0.0051(12)
C44 0.0193(16) 0.0160(15) 0.0233(16) 0.0011(12) -0.0021(13) -0.0004(13)
C45 0.0197(18) 0.0252(18) 0.0307(19) -0.0026(15) 0.0010(15) 0.0108(15)
C46 0.0160(16) 0.0330(19) 0.0230(17) 0.0012(14) 0.0018(13) 0.0045(15)
C47 0.0194(17) 0.0223(17) 0.0255(17) 0.0072(14) -0.0012(14) -0.0023(14)
C48 0.0206(16) 0.0174(15) 0.0190(15) 0.0052(13) -0.0016(12) 0.0036(12)
C49 0.0192(15) 0.0170(14) 0.0147(14) 0.0043(12) 0.0046(12) 0.0096(12)
C50 0.0250(17) 0.0184(15) 0.0140(14) 0.0053(13) 0.0019(12) 0.0053(12)
C51 0.0181(15) 0.0094(13) 0.0156(14) 0.0027(11) 0.0051(11) 0.0034(11)
C52 0.0130(14) 0.0084(13) 0.0145(14) 0.0014(11) 0.0041(11) 0.0049(11)
C53 0.0119(13) 0.0120(13) 0.0099(12) 0.0002(10) 0.0029(10) 0.0034(10)
C54 0.0138(14) 0.0112(13) 0.0137(13) 0.0041(11) 0.0037(11) 0.0037(11)
C55 0.0118(13) 0.0146(14) 0.0148(13) 0.0038(11) 0.0031(11) 0.0047(11)
C56 0.0207(16) 0.0112(13) 0.0163(14) 0.0032(12) 0.0002(12) 0.0043(11)
C57 0.0247(17) 0.0134(14) 0.0202(16) 0.0042(13) 0.0003(13) 0.0007(12)
C58 0.0230(17) 0.0252(17) 0.0150(15) 0.0056(14) 0.0041(13) 0.0012(13)
C59 0.0252(18) 0.0240(17) 0.0153(15) 0.0008(14) 0.0022(13) 0.0063(13)
C60 0.0182(15) 0.0157(14) 0.0169(14) 0.0005(12) -0.0001(12) 0.0051(12)
C61 0.0255(18) 0.0116(14) 0.0252(17) 0.0000(13) -0.0023(14) 0.0002(13)
C62 0.0219(17) 0.0197(16) 0.0235(17) -0.0014(13) -0.0010(13) 0.0066(13)
C63 0.0182(16) 0.0188(15) 0.0197(15) 0.0021(12) 0.0078(13) 0.0051(12)
C64 0.0191(15) 0.0070(12) 0.0182(14) 0.0019(11) 0.0063(12) 0.0049(11)
C65 0.0164(14) 0.0123(13) 0.0159(14) 0.0036(11) 0.0053(11) 0.0061(11)
C66 0.0250(17) 0.0116(14) 0.0160(15) 0.0005(12) 0.0059(13) 0.0035(12)
C67 0.0270(17) 0.0171(15) 0.0105(13) 0.0034(13) -0.0003(12) 0.0009(12)
C68 0.0248(18) 0.0210(17) 0.0323(19) 0.0018(14) 0.0029(15) 0.0092(15)
C69 0.027(2) 0.034(2) 0.039(2) 0.0004(17) 0.0017(17) 0.0132(18)
C70 0.025(2) 0.051(3) 0.034(2) 0.0130(19) -0.0058(17) 0.007(2)
C71 0.041(2) 0.034(2) 0.041(2) 0.0191(19) -0.0160(19) 0.0010(19)
C72 0.036(2) 0.0191(17) 0.036(2) 0.0041(16) -0.0114(17) 0.0058(16)

loop_
_atom_type_symbol
_atom_type_description
_atom_type_scat_dispersion_real
_atom_type_scat_dispersion_imag
_atom_type_scat_source
C C 0.0033 0.0016 'International Tables Vol C Tables 4.2.6.8 and 6.1.1.4'
H H 0.0000 0.0000 'International Tables Vol C Tables 4.2.6.8 and 6.1.1.4'
N N 0.0061 0.0033 'International Tables Vol C Tables 4.2.6.8 and 6.1.1.4'
O O 0.0106 0.0060 'International Tables Vol C Tables 4.2.6.8 and 6.1.1.4'
Cl Cl 0.1484 0.1585 'International Tables Vol C Tables 4.2.6.8 and 6.1.1.4'
Pd Pd -0.9988 1.0072 'International Tables Vol C Tables 4.2.6.8 and 6.1.1.4'

loop_
_exptl_crystal_face_index_h
_exptl_crystal_face_index_k
_exptl_crystal_face_index_l
_exptl_crystal_face_perp_dist
5 -2 -19 0.0527
-2 -15 -5 0.0799
10 -14 -5 0.0715
-11 8 12 0.0377
8 3 14 0.0469
-11 -3 -10 0.0704
-13 1 11 0.0534
14 1 0 0.0415
0 -16 11 0.0537
-5 11 13 0.0506
-6 3 19 0.0527
2 11 -18 0.0932
-3 3 -20 0.0669

loop_
_geom_angle_atom_site_label_1
_geom_angle_atom_site_label_2
_geom_angle_atom_site_label_3
_geom_angle
Cl2 Pd1 Cl1 91.05(3)
O1 Pd1 Cl1 93.45(7)
O1 Pd1 Cl2 175.09(8)
N1 Pd1 Cl1 175.58(8)
N1 Pd1 Cl2 93.22(8)
N1 Pd1 O1 82.33(10)
Cl3 Pd2 Cl4 93.56(3)
O5 Pd2 Cl3 173.81(8)
O5 Pd2 Cl4 91.87(7)
O5 Pd2 N3 82.76(10)
N3 Pd2 Cl3 91.81(7)
N3 Pd2 Cl4 174.63(7)
Cl5 Pd3 Cl6 91.58(3)
O9 Pd3 Cl5 176.70(7)
O9 Pd3 Cl6 91.65(7)
O9 Pd3 N5 83.36(9)
N5 Pd3 Cl5 93.41(7)
N5 Pd3 Cl6 175.01(8)
C5 O1 Pd1 114.3(2)
C17 O4 H4 109.5
C29 O5 Pd2 114.85(19)
C41 O8 H8A 109.5
C53 O9 Pd3 114.33(19)
C65 O12 H12A 109.5
Pd1 N1 H1 108.3
C1 N1 Pd1 115.27(19)
C1 N1 H1 108.3
C1 N1 C4 106.4(3)
C4 N1 Pd1 110.01(19)
C4 N1 H1 108.3
H13A C13 H13B 108.8
N2 C13 H13A 110.7
N2 C13 H13B 110.7
N2 C13 C16 105.1(3)
C16 C13 H13A 110.7
C16 C13 H13B 110.7
Pd2 N3 H3 108.7
C25 N3 Pd2 114.5(2)
C25 N3 H3 108.7
C25 N3 C28 105.7(2)
C28 N3 Pd2 110.33(18)
C28 N3 H3 108.7
H4A N4 H4B 108.5
C37 N4 H4A 110.2
C37 N4 H4B 110.2
C37 N4 C40 107.6(2)
C40 N4 H4A 110.2
C40 N4 H4B 110.2
Pd3 N5 H5 107.9
C49 N5 Pd3 116.2(2)
C49 N5 H5 107.9
C49 N5 C52 107.9(2)
C52 N5 Pd3 108.81(18)
C52 N5 H5 107.9
H6C N6 H6D 108.6
C61 N6 H6C 110.4
C61 N6 H6D 110.4
C61 N6 C64 106.5(3)
C64 N6 H6C 110.4
C64 N6 H6D 110.4
N1 C1 H1A 110.9
N1 C1 H1B 110.9
N1 C1 C2 104.3(2)
H1A C1 H1B 108.9
C2 C1 H1A 110.9
C2 C1 H1B 110.9
C1 C2 H2A 111.1
C1 C2 H2B 111.1
C1 C2 C3 103.4(3)
H2A C2 H2B 109.0
C3 C2 H2A 111.1
C3 C2 H2B 111.1
C2 C3 H3A 110.6
C2 C3 H3B 110.6
C2 C3 C4 105.5(3)
H3A C3 H3B 108.8
C4 C3 H3A 110.6
C4 C3 H3B 110.6
N1 C4 C3 105.4(3)
N1 C4 C6 110.8(3)
C5 C4 N1 108.0(2)
C5 C4 C3 111.3(3)
C5 C4 C6 108.6(3)
C6 C4 C3 112.6(3)
O1 C5 C4 119.5(3)
O2 C5 O1 123.3(3)
O2 C5 C4 117.2(3)
C4 C6 H6A 108.6
C4 C6 H6B 108.6
H6A C6 H6B 107.6
C7 C6 C4 114.5(3)
C7 C6 H6A 108.6
C7 C6 H6B 108.6
C8 C7 C6 119.9(3)
C12 C7 C6 121.4(3)
C12 C7 C8 118.7(4)
C7 C8 H8 119.9
C9 C8 C7 120.3(4)
C9 C8 H8 119.9
C8 C9 H9 120.0
C10 C9 C8 119.9(4)
C10 C9 H9 120.0
C9 C10 H10 119.9
C11 C10 C9 120.1(4)
C11 C10 H10 119.9
C10 C11 H11 119.9
C10 C11 C12 120.3(4)
C12 C11 H11 119.9
C7 C12 H12 119.7
C11 C12 C7 120.7(4)
C11 C12 H12 119.7
C13 N2 H2C 110.0
C13 N2 H2D 110.0
H2C N2 H2D 108.4
C14 N2 C13 108.6(2)
C14 N2 H2C 110.0
C14 N2 H2D 110.0
N2 C14 C15 102.4(2)
N2 C14 C17 105.7(3)
N2 C14 C18 111.3(3)
C17 C14 C15 110.0(3)
C18 C14 C15 114.4(3)
C18 C14 C17 112.3(3)
C14 C15 H15A 111.1
C14 C15 H15B 111.1
H15A C15 H15B 109.0
C16 C15 C14 103.5(3)
C16 C15 H15A 111.1
C16 C15 H15B 111.1
C13 C16 H16A 110.7
C13 C16 H16B 110.7
C15 C16 C13 105.5(3)
C15 C16 H16A 110.7
C15 C16 H16B 110.7
H16A C16 H16B 108.8
O3 C17 O4 126.1(3)
O3 C17 C14 121.8(3)
O4 C17 C14 112.1(3)
C14 C18 H18A 109.1
C14 C18 H18B 109.1
H18A C18 H18B 107.9
C19 C18 C14 112.4(3)
C19 C18 H18A 109.1
C19 C18 H18B 109.1
C20 C19 C18 121.0(3)
C24 C19 C18 120.2(3)
C24 C19 C20 118.5(3)
C19 C20 H20 119.7
C21 C20 C19 120.7(4)
C21 C20 H20 119.7
C20 C21 H21 119.9
C20 C21 C22 120.2(4)
C22 C21 H21 119.9
C21 C22 H22 119.9
C23 C22 C21 120.2(4)
C23 C22 H22 119.9
C22 C23 H23 120.0
C22 C23 C24 120.0(4)
C24 C23 H23 120.0
C19 C24 C23 120.3(4)
C19 C24 H24 119.8
C23 C24 H24 119.8
N3 C25 H25A 111.1
N3 C25 H25B 111.1
N3 C25 C26 103.3(3)
H25A C25 H25B 109.1
C26 C25 H25A 111.1
C26 C25 H25B 111.1
C25 C26 H26A 111.0
C25 C26 H26B 111.0
H26A C26 H26B 109.0
C27 C26 C25 103.7(3)
C27 C26 H26A 111.0
C27 C26 H26B 111.0
C26 C27 H27A 110.7
C26 C27 H27B 110.7
C26 C27 C28 105.4(3)
H27A C27 H27B 108.8
C28 C27 H27A 110.7
C28 C27 H27B 110.7
N3 C28 C27 105.7(2)
N3 C28 C29 107.4(2)
N3 C28 C30 110.3(2)
C29 C28 C27 112.1(2)
C30 C28 C27 113.1(2)
C30 C28 C29 108.1(3)
O5 C29 C28 119.3(3)
O6 C29 O5 123.4(3)
O6 C29 C28 117.3(3)
C28 C30 H30A 108.9
C28 C30 H30B 108.9
H30A C30 H30B 107.7
C31 C30 C28 113.6(3)
C31 C30 H30A 108.9
C31 C30 H30B 108.9
C32 C31 C30 120.5(3)
C36 C31 C30 120.6(3)
C36 C31 C32 118.8(3)
C31 C32 H32 119.5
C33 C32 C31 121.0(3)
C33 C32 H32 119.5
C32 C33 H33 119.7
C32 C33 C34 120.5(4)
C34 C33 H33 119.7
C33 C34 H34 120.2
C33 C34 C35 119.7(4)
C35 C34 H34 120.2
C34 C35 H35 119.9
C34 C35 C36 120.1(4)
C36 C35 H35 119.9
C31 C36 C35 119.9(4)
C31 C36 H36 120.1
C35 C36 H36 120.1
N4 C37 H37A 110.7
N4 C37 H37B 110.7
N4 C37 C38 105.2(3)
H37A C37 H37B 108.8
C38 C37 H37A 110.7
C38 C37 H37B 110.7
C37 C38 H38A 110.6
C37 C38 H38B 110.6
C37 C38 C39 105.8(3)
H38A C38 H38B 108.7
C39 C38 H38A 110.6
C39 C38 H38B 110.6
C38 C39 H39A 111.0
C38 C39 H39B 111.0
C38 C39 C40 104.0(3)
H39A C39 H39B 109.0
C40 C39 H39A 111.0
C40 C39 H39B 111.0
N4 C40 C39 101.3(2)
N4 C40 C41 104.8(2)
N4 C40 C42 112.3(3)
C39 C40 C41 111.5(3)
C42 C40 C39 115.0(3)
C42 C40 C41 111.1(2)
O7 C41 O8 126.3(3)
O7 C41 C40 122.1(3)
O8 C41 C40 111.6(3)
C40 C42 H42A 108.9
C40 C42 H42B 108.9
H42A C42 H42B 107.7
C43 C42 C40 113.5(3)
C43 C42 H42A 108.9
C43 C42 H42B 108.9
C44 C43 C42 120.0(3)
C44 C43 C48 118.7(3)
C48 C43 C42 121.1(3)
C43 C44 H44 119.8
C45 C44 C43 120.3(3)
C45 C44 H44 119.8
C44 C45 H45 119.6
C44 C45 C46 120.8(3)
C46 C45 H45 119.6
C45 C46 H46 120.5
C47 C46 C45 119.0(3)
C47 C46 H46 120.5
C46 C47 H47 119.6
C48 C47 C46 120.8(3)
C48 C47 H47 119.6
C43 C48 H48 119.8
C47 C48 C43 120.5(3)
C47 C48 H48 119.8
N5 C49 H49A 110.8
N5 C49 H49B 110.8
N5 C49 C50 104.7(2)
H49A C49 H49B 108.9
C50 C49 H49A 110.8
C50 C49 H49B 110.8
C49 C50 H50A 111.1
C49 C50 H50B 111.1
H50A C50 H50B 109.1
C51 C50 C49 103.2(3)
C51 C50 H50A 111.1
C51 C50 H50B 111.1
C50 C51 H51A 111.2
C50 C51 H51B 111.2
C50 C51 C52 102.9(2)
H51A C51 H51B 109.1
C52 C51 H51A 111.2
C52 C51 H51B 111.2
N5 C52 C51 104.5(2)
N5 C52 C53 109.6(2)
N5 C52 C54 110.2(2)
C51 C52 C53 109.9(2)
C51 C52 C54 114.1(3)
C53 C52 C54 108.5(2)
O9 C53 C52 118.8(3)
O10 C53 O9 124.0(3)
O10 C53 C52 117.2(3)
C52 C54 H54A 109.2
C52 C54 H54B 109.2
H54A C54 H54B 107.9
C55 C54 C52 112.1(2)
C55 C54 H54A 109.2
C55 C54 H54B 109.2
C56 C55 C54 121.4(3)
C56 C55 C60 118.6(3)
C60 C55 C54 119.8(3)
C55 C56 H56 119.8
C57 C56 C55 120.4(3)
C57 C56 H56 119.8
C56 C57 H57 119.8
C58 C57 C56 120.5(3)
C58 C57 H57 119.8
C57 C58 H58 120.3
C57 C58 C59 119.4(3)
C59 C58 H58 120.3
C58 C59 H59 119.8
C60 C59 C58 120.4(3)
C60 C59 H59 119.8
C55 C60 H60 119.7
C59 C60 C55 120.6(3)
C59 C60 H60 119.7
N6 C61 H61A 111.2
N6 C61 H61B 111.2
N6 C61 C62 102.8(3)
H61A C61 H61B 109.1
C62 C61 H61A 111.2
C62 C61 H61B 111.2
C61 C62 H62A 110.9
C61 C62 H62B 110.9
C61 C62 C63 104.3(3)
H62A C62 H62B 108.9
C63 C62 H62A 110.9
C63 C62 H62B 110.9
C62 C63 H63A 110.4
C62 C63 H63B 110.4
C62 C63 C64 106.6(3)
H63A C63 H63B 108.6
C64 C63 H63A 110.4
C64 C63 H63B 110.4
N6 C64 C63 103.3(2)
N6 C64 C66 110.9(3)
C63 C64 C66 113.8(3)
C65 C64 N6 105.4(2)
C65 C64 C63 112.5(3)
C65 C64 C66 110.4(3)
O11 C65 O12 125.6(3)
O11 C65 C64 122.4(3)
O12 C65 C64 112.0(3)
C64 C66 H66A 108.7
C64 C66 H66B 108.7
H66A C66 H66B 107.6
C67 C66 C64 114.1(3)
C67 C66 H66A 108.7
C67 C66 H66B 108.7
C68 C67 C66 120.4(3)
C72 C67 C66 122.0(3)
C72 C67 C68 117.6(4)
C67 C68 H68 119.1
C69 C68 C67 121.8(4)
C69 C68 H68 119.1
C68 C69 H69 120.2
C68 C69 C70 119.7(4)
C70 C69 H69 120.2
C69 C70 H70 120.4
C71 C70 C69 119.3(4)
C71 C70 H70 120.4
C70 C71 H71 119.7
C70 C71 C72 120.7(4)
C72 C71 H71 119.7
C67 C72 C71 121.0(4)
C67 C72 H72 119.5
C71 C72 H72 119.5

loop_
_geom_bond_atom_site_label_1
_geom_bond_atom_site_label_2
_geom_bond_distance
Pd1 Cl1 2.2986(8)
Pd1 Cl2 2.2886(8)
Pd1 O1 2.024(2)
Pd1 N1 2.014(3)
Pd2 Cl3 2.2894(8)
Pd2 Cl4 2.3215(7)
Pd2 O5 2.011(2)
Pd2 N3 2.015(3)
Pd3 Cl5 2.2891(9)
Pd3 Cl6 2.3021(9)
Pd3 O9 2.012(2)
Pd3 N5 2.028(3)
O1 C5 1.278(4)
O2 C5 1.249(4)
O3 C17 1.204(4)
O4 H4 0.8400
O4 C17 1.301(4)
O5 C29 1.279(4)
O6 C29 1.249(4)
O7 C41 1.205(4)
O8 H8A 0.8400
O8 C41 1.313(4)
O9 C53 1.278(4)
O10 C53 1.234(4)
O11 C65 1.207(4)
O12 H12A 0.8400
O12 C65 1.317(4)
N1 H1 0.9300
N1 C1 1.488(4)
N1 C4 1.521(4)
C13 H13A 0.9900
C13 H13B 0.9900
C13 N2 1.522(4)
C13 C16 1.527(5)
N3 H3 0.9300
N3 C25 1.487(4)
N3 C28 1.521(4)
N4 H4A 0.9200
N4 H4B 0.9200
N4 C37 1.512(4)
N4 C40 1.512(4)
N5 H5 0.9300
N5 C49 1.505(4)
N5 C52 1.516(4)
N6 H6C 0.9200
N6 H6D 0.9200
N6 C61 1.491(5)
N6 C64 1.521(4)
C1 H1A 0.9900
C1 H1B 0.9900
C1 C2 1.515(4)
C2 H2A 0.9900
C2 H2B 0.9900
C2 C3 1.535(4)
C3 H3A 0.9900
C3 H3B 0.9900
C3 C4 1.551(5)
C4 C5 1.520(4)
C4 C6 1.541(5)
C6 H6A 0.9900
C6 H6B 0.9900
C6 C7 1.514(5)
C7 C8 1.395(5)
C7 C12 1.389(5)
C8 H8 0.9500
C8 C9 1.393(6)
C9 H9 0.9500
C9 C10 1.382(7)
C10 H10 0.9500
C10 C11 1.371(7)
C11 H11 0.9500
C11 C12 1.387(6)
C12 H12 0.9500
N2 H2C 0.9200
N2 H2D 0.9200
N2 C14 1.510(4)
C14 C15 1.541(5)
C14 C17 1.537(4)
C14 C18 1.527(5)
C15 H15A 0.9900
C15 H15B 0.9900
C15 C16 1.522(5)
C16 H16A 0.9900
C16 H16B 0.9900
C18 H18A 0.9900
C18 H18B 0.9900
C18 C19 1.513(5)
C19 C20 1.401(5)
C19 C24 1.394(5)
C20 H20 0.9500
C20 C21 1.382(6)
C21 H21 0.9500
C21 C22 1.383(7)
C22 H22 0.9500
C22 C23 1.377(6)
C23 H23 0.9500
C23 C24 1.399(5)
C24 H24 0.9500
C25 H25A 0.9900
C25 H25B 0.9900
C25 C26 1.523(5)
C26 H26A 0.9900
C26 H26B 0.9900
C26 C27 1.521(5)
C27 H27A 0.9900
C27 H27B 0.9900
C27 C28 1.542(4)
C28 C29 1.534(4)
C28 C30 1.533(4)
C30 H30A 0.9900
C30 H30B 0.9900
C30 C31 1.514(4)
C31 C32 1.396(5)
C31 C36 1.391(5)
C32 H32 0.9500
C32 C33 1.374(5)
C33 H33 0.9500
C33 C34 1.376(6)
C34 H34 0.9500
C34 C35 1.388(7)
C35 H35 0.9500
C35 C36 1.402(6)
C36 H36 0.9500
C37 H37A 0.9900
C37 H37B 0.9900
C37 C38 1.523(5)
C38 H38A 0.9900
C38 H38B 0.9900
C38 C39 1.524(5)
C39 H39A 0.9900
C39 H39B 0.9900
C39 C40 1.524(4)
C40 C41 1.537(4)
C40 C42 1.521(4)
C42 H42A 0.9900
C42 H42B 0.9900
C42 C43 1.517(4)
C43 C44 1.391(5)
C43 C48 1.393(5)
C44 H44 0.9500
C44 C45 1.380(5)
C45 H45 0.9500
C45 C46 1.384(5)
C46 H46 0.9500
C46 C47 1.382(5)
C47 H47 0.9500
C47 C48 1.377(5)
C48 H48 0.9500
C49 H49A 0.9900
C49 H49B 0.9900
C49 C50 1.519(4)
C50 H50A 0.9900
C50 H50B 0.9900
C50 C51 1.518(4)
C51 H51A 0.9900
C51 H51B 0.9900
C51 C52 1.528(4)
C52 C53 1.537(4)
C52 C54 1.547(4)
C54 H54A 0.9900
C54 H54B 0.9900
C54 C55 1.515(4)
C55 C56 1.395(4)
C55 C60 1.397(4)
C56 H56 0.9500
C56 C57 1.386(4)
C57 H57 0.9500
C57 C58 1.385(5)
C58 H58 0.9500
C58 C59 1.389(5)
C59 H59 0.9500
C59 C60 1.381(4)
C60 H60 0.9500
C61 H61A 0.9900
C61 H61B 0.9900
C61 C62 1.498(5)
C62 H62A 0.9900
C62 H62B 0.9900
C62 C63 1.541(5)
C63 H63A 0.9900
C63 H63B 0.9900
C63 C64 1.543(5)
C64 C65 1.516(4)
C64 C66 1.546(5)
C66 H66A 0.9900
C66 H66B 0.9900
C66 C67 1.502(5)
C67 C68 1.392(5)
C67 C72 1.387(5)
C68 H68 0.9500
C68 C69 1.386(6)
C69 H69 0.9500
C69 C70 1.393(6)
C70 H70 0.9500
C70 C71 1.370(6)
C71 H71 0.9500
C71 C72 1.395(6)
C72 H72 0.9500

loop_
_geom_hbond_atom_site_label_D
_geom_hbond_atom_site_label_H
_geom_hbond_atom_site_label_A
_geom_hbond_site_symmetry_A
_geom_hbond_distance_DH
_geom_hbond_distance_HA
_geom_hbond_distance_DA
_geom_hbond_angle_DHA
O4 H4 O2 1_545 0.84 1.69 2.521(3) 170.8
O8 H8A O6 1_565 0.84 1.71 2.547(3) 171.1
O12 H12A O10 1_665 0.84 1.73 2.565(3) 177.4
N1 H1 Cl3 . 0.93 2.46 3.334(3) 156.2
N2 H2C Cl6 1_654 0.92 2.45 3.249(3) 144.7
N3 H3 Cl2 . 0.93 2.48 3.354(3) 156.0
N4 H4A Cl3 . 0.92 2.35 3.216(3) 155.8
N5 H5 Cl4 . 0.93 2.44 3.319(3) 158.5
N6 H6D Cl1 1_556 0.92 2.37 3.235(3) 155.9
